data_7155676
loop_
_publ_author_name
'Han, Wenyong'
'Zhao, Jia'
'Wang, Jian-Shu'
'Xiang, Guang-Yan'
'Zhang, Ding-Lei'
'Bai, Mei'
'Cui, Baodong'
'Wan, Nanwei'
'Chen, Yongzheng'

_publ_section_title
;
 Diastereoselective [3+2] cycloaddition of 3-ylideneoxindoles with in situ
 generated CF2HCHN2: Syntheses of CF2H-containing spirooxindoles
;
_journal_name_full 'Org. Biomol. Chem.'
_journal_paper_doi 10.1039/C7OB01266G
_journal_year 2017
_chemical_formula_sum 'C15 H15 F2 N3 O3'
_chemical_formula_weight 323.30
_chemical_name_systematic
; 
 ? 
;
_space_group_IT_number 14
_symmetry_cell_setting monoclinic
_symmetry_space_group_name_Hall '-P 2yn'
_symmetry_space_group_name_H-M 'P 1 21/n 1'
_atom_sites_solution_hydrogens geom
_atom_sites_solution_primary direct
_atom_sites_solution_secondary difmap
_audit_creation_method SHELXL-97
_audit_update_record
;
2017-02-13 deposited with the CCDC.
2017-06-13 downloaded from the CCDC.
;
_cell_angle_alpha 90.00
_cell_angle_beta 105.614(2)
_cell_angle_gamma 90.00
_cell_formula_units_Z 4
_cell_length_a 9.1037(4)
_cell_length_b 18.2464(8)
_cell_length_c 9.7398(5)
_cell_measurement_reflns_used 7870
_cell_measurement_temperature 296(2)
_cell_measurement_theta_max 24.68
_cell_measurement_theta_min 3.11
_cell_volume 1558.17(13)
_computing_structure_refinement 'SHELXL-97 (Sheldrick, 2008)'
_computing_structure_solution 'SHELXS-97 (Sheldrick, 2008)'
_diffrn_ambient_temperature 296(2)
_diffrn_measured_fraction_theta_full 0.998
_diffrn_measured_fraction_theta_max 0.998
_diffrn_measurement_device_type CCD
_diffrn_radiation_monochromator graphite
_diffrn_radiation_source 'fine-focus sealed tube'
_diffrn_radiation_type MoK\a
_diffrn_radiation_wavelength 0.71073
_diffrn_reflns_av_R_equivalents 0.0356
_diffrn_reflns_av_sigmaI/netI 0.0277
_diffrn_reflns_limit_h_max 11
_diffrn_reflns_limit_h_min -11
_diffrn_reflns_limit_k_max 23
_diffrn_reflns_limit_k_min -23
_diffrn_reflns_limit_l_max 12
_diffrn_reflns_limit_l_min -12
_diffrn_reflns_number 23667
_diffrn_reflns_theta_full 27.55
_diffrn_reflns_theta_max 27.55
_diffrn_reflns_theta_min 3.11
_exptl_absorpt_coefficient_mu 0.113
_exptl_absorpt_correction_T_max 0.9799
_exptl_absorpt_correction_T_min 0.9755
_exptl_absorpt_correction_type multi-scan
_exptl_absorpt_process_details sadabs
_exptl_crystal_colour colorless
_exptl_crystal_density_diffrn 1.378
_exptl_crystal_density_method 'not measured'
_exptl_crystal_description block
_exptl_crystal_F_000 672
_exptl_crystal_size_max 0.22
_exptl_crystal_size_mid 0.20
_exptl_crystal_size_min 0.18
_refine_diff_density_max 0.203
_refine_diff_density_min -0.180
_refine_diff_density_rms 0.034
_refine_ls_extinction_method none
_refine_ls_goodness_of_fit_ref 1.021
_refine_ls_hydrogen_treatment mixed
_refine_ls_matrix_type full
_refine_ls_number_parameters 250
_refine_ls_number_reflns 3589
_refine_ls_number_restraints 87
_refine_ls_restrained_S_all 1.024
_refine_ls_R_factor_all 0.0879
_refine_ls_R_factor_gt 0.0483
_refine_ls_shift/su_max 0.000
_refine_ls_shift/su_mean 0.000
_refine_ls_structure_factor_coef Fsqd
_refine_ls_weighting_details 'calc w=1/[\s^2^(Fo^2^)+(0.0643P)^2^+0.2630P] where P=(Fo^2^+2Fc^2^)/3'
_refine_ls_weighting_scheme calc
_refine_ls_wR_factor_gt 0.1174
_refine_ls_wR_factor_ref 0.1355
_reflns_number_gt 2213
_reflns_number_total 3589
_reflns_threshold_expression >2sigma(I)
_cod_data_source_file c7ob01266g2.cif
_cod_data_source_block 1
_cod_original_sg_symbol_H-M P2(1)/n
_cod_database_code 7155676

loop_
_symmetry_equiv_pos_as_xyz
'x, y, z'
'-x+1/2, y+1/2, -z+1/2'
'-x, -y, -z'
'x-1/2, -y-1/2, z-1/2'

loop_
_atom_site_label
_atom_site_type_symbol
_atom_site_fract_x
_atom_site_fract_y
_atom_site_fract_z
_atom_site_U_iso_or_equiv
_atom_site_adp_type
_atom_site_occupancy
_atom_site_symmetry_multiplicity
_atom_site_calc_flag
_atom_site_refinement_flags
_atom_site_disorder_assembly
_atom_site_disorder_group
H12 H 0.313(2) -0.0037(11) 0.050(2) 0.061(6) Uiso 1 1 d . . .
H13 H 0.3941(17) 0.0033(9) 0.3454(16) 0.038(4) Uiso 1 1 d . . .
C1 C 0.5074(2) 0.21681(9) 0.3222(2) 0.0531(4) Uani 1 1 d . . .
C2 C 0.5895(2) 0.27779(11) 0.3055(3) 0.0721(6) Uani 1 1 d . . .
H2 H 0.6211 0.3120 0.3782 0.087 Uiso 1 1 calc R . .
C3 C 0.6230(3) 0.28607(12) 0.1768(3) 0.0866(7) Uani 1 1 d . . .
H3 H 0.6787 0.3267 0.1625 0.104 Uiso 1 1 calc R . .
C4 C 0.5760(3) 0.23574(13) 0.0689(3) 0.0851(7) Uani 1 1 d . . .
H4 H 0.6003 0.2429 -0.0170 0.102 Uiso 1 1 calc R . .
C5 C 0.4927(2) 0.17426(11) 0.0866(2) 0.0646(5) Uani 1 1 d . . .
H5 H 0.4604 0.1402 0.0137 0.078 Uiso 1 1 calc R . .
C6 C 0.45952(19) 0.16532(9) 0.21446(18) 0.0478(4) Uani 1 1 d . . .
C7 C 0.36856(17) 0.10773(9) 0.26643(17) 0.0444(4) Uani 1 1 d . . .
C8 C 0.3775(2) 0.13374(9) 0.4184(2) 0.0518(4) Uani 1 1 d . . .
C9 C 0.4985(3) 0.23556(13) 0.5770(2) 0.0850(7) Uani 1 1 d . . .
H9A H 0.4486 0.2824 0.5657 0.127 Uiso 1 1 calc R . .
H9B H 0.6069 0.2425 0.6077 0.127 Uiso 1 1 calc R . .
H9C H 0.4663 0.2074 0.6469 0.127 Uiso 1 1 calc R . .
N2 N 0.20638(17) 0.11353(10) 0.17726(19) 0.0653(5) Uani 1 1 d . . .
N3 N 0.16415(18) 0.05824(10) 0.10408(19) 0.0679(5) Uani 1 1 d . . .
C12 C 0.2815(2) -0.00005(10) 0.1303(2) 0.0517(4) Uani 1 1 d DU B .
C13 C 0.40607(18) 0.02586(8) 0.25906(18) 0.0415(4) Uani 1 1 d . . .
C15 C 0.2024(3) -0.07026(11) 0.1450(3) 0.0676(6) Uani 1 1 d DU . .
C14 C 0.56660(19) 0.01165(9) 0.25315(18) 0.0467(4) Uani 1 1 d . . .
O2 O 0.66243(13) 0.04474(7) 0.36209(15) 0.0614(4) Uani 1 1 d D A .
C16 C 0.8245(2) 0.03805(14) 0.3760(3) 0.0861(7) Uani 1 1 d U . .
H16A H 0.8702 0.0076 0.4581 0.103 Uiso 0.39(2) 1 calc PR A 1
H16B H 0.8390 0.0136 0.2922 0.103 Uiso 0.39(2) 1 calc PR A 1
H16C H 0.8442 -0.0063 0.3289 0.103 Uiso 0.61(2) 1 d PR A 2
H16D H 0.8801 0.0349 0.4759 0.103 Uiso 0.61(2) 1 d PR A 2
C17A C 0.8995(11) 0.1055(7) 0.392(3) 0.100(4) Uani 0.39(2) 1 d PDU A 1
H17A H 1.0058 0.0979 0.4001 0.150 Uiso 0.39(2) 1 calc PR A 1
H17B H 0.8881 0.1294 0.4763 0.150 Uiso 0.39(2) 1 calc PR A 1
H17C H 0.8560 0.1357 0.3103 0.150 Uiso 0.39(2) 1 calc PR A 1
C17B C 0.8762(8) 0.1011(5) 0.3117(16) 0.098(3) Uani 0.61(2) 1 d PDU A 2
H17D H 0.9833 0.0964 0.3203 0.147 Uiso 0.61(2) 1 calc PR A 2
H17E H 0.8582 0.1448 0.3594 0.147 Uiso 0.61(2) 1 calc PR A 2
H17F H 0.8214 0.1037 0.2128 0.147 Uiso 0.61(2) 1 calc PR A 2
F1A F 0.2932(14) -0.1273(3) 0.136(3) 0.093(3) Uani 0.41(5) 1 d PDU B 1
F2A F 0.181(3) -0.0757(9) 0.2760(15) 0.105(3) Uani 0.41(5) 1 d PDU B 1
F1B F 0.3035(10) -0.1251(3) 0.178(2) 0.103(2) Uani 0.59(5) 1 d PDU B 2
F2B F 0.1391(16) -0.0656(5) 0.2547(11) 0.093(2) Uani 0.59(5) 1 d PDU B 2
N1 N 0.45826(17) 0.19688(8) 0.44150(16) 0.0557(4) Uani 1 1 d . . .
O1 O 0.32210(19) 0.10233(8) 0.50174(16) 0.0771(4) Uani 1 1 d . . .
O3 O 0.60212(15) -0.02381(8) 0.16411(14) 0.0707(4) Uani 1 1 d . . .
H15 H 0.120(3) -0.0839(11) 0.063(2) 0.074(6) Uiso 1 1 d . . .

loop_
_atom_site_aniso_label
_atom_site_aniso_U_11
_atom_site_aniso_U_22
_atom_site_aniso_U_33
_atom_site_aniso_U_23
_atom_site_aniso_U_13
_atom_site_aniso_U_12
C1 0.0493(10) 0.0411(9) 0.0709(12) 0.0038(8) 0.0199(9) 0.0004(8)
C2 0.0744(13) 0.0457(11) 0.1034(17) -0.0009(10) 0.0365(12) -0.0097(10)
C3 0.0972(18) 0.0525(12) 0.126(2) 0.0173(14) 0.0579(16) -0.0078(12)
C4 0.1095(19) 0.0688(14) 0.0944(17) 0.0254(13) 0.0572(15) 0.0055(14)
C5 0.0768(13) 0.0570(11) 0.0642(12) 0.0119(9) 0.0261(10) 0.0064(10)
C6 0.0465(9) 0.0410(9) 0.0573(10) 0.0084(8) 0.0165(8) 0.0043(7)
C7 0.0364(8) 0.0415(9) 0.0547(10) 0.0027(7) 0.0113(7) 0.0020(7)
C8 0.0551(10) 0.0426(9) 0.0647(11) -0.0012(8) 0.0281(9) 0.0007(8)
C9 0.1165(19) 0.0643(13) 0.0769(15) -0.0205(11) 0.0309(14) -0.0151(13)
N2 0.0415(8) 0.0580(10) 0.0898(12) 0.0089(9) 0.0064(8) 0.0063(7)
N3 0.0463(9) 0.0670(11) 0.0791(11) 0.0040(9) -0.0023(8) 0.0005(8)
C12 0.0446(9) 0.0595(11) 0.0480(10) -0.0049(8) 0.0074(8) -0.0029(8)
C13 0.0400(8) 0.0407(8) 0.0435(9) 0.0023(7) 0.0107(7) -0.0006(7)
C15 0.0644(13) 0.0598(12) 0.0744(14) -0.0127(11) 0.0116(12) -0.0102(10)
C14 0.0443(9) 0.0462(9) 0.0492(10) 0.0080(8) 0.0118(8) 0.0052(8)
O2 0.0364(6) 0.0573(7) 0.0837(9) -0.0042(7) 0.0046(6) 0.0031(6)
C16 0.0354(10) 0.0953(17) 0.120(2) 0.0032(14) 0.0075(11) 0.0043(11)
C17A 0.068(5) 0.097(5) 0.133(10) -0.005(7) 0.022(6) -0.026(4)
C17B 0.050(3) 0.118(4) 0.131(6) 0.012(5) 0.035(3) -0.011(3)
F1A 0.093(4) 0.067(3) 0.113(7) -0.024(3) 0.021(4) 0.001(3)
F2A 0.118(8) 0.113(5) 0.094(4) -0.018(3) 0.047(5) -0.066(5)
F1B 0.106(3) 0.056(2) 0.136(6) 0.003(2) 0.010(3) -0.004(2)
F2B 0.081(4) 0.102(3) 0.106(3) -0.005(2) 0.039(3) -0.037(3)
N1 0.0641(9) 0.0444(8) 0.0623(9) -0.0069(7) 0.0231(8) -0.0073(7)
O1 0.1084(12) 0.0578(8) 0.0857(10) -0.0087(7) 0.0617(9) -0.0148(8)
O3 0.0625(8) 0.0922(11) 0.0615(8) -0.0042(7) 0.0239(7) 0.0175(8)

loop_
_atom_type_symbol
_atom_type_description
_atom_type_scat_dispersion_real
_atom_type_scat_dispersion_imag
_atom_type_scat_source
C C 0.0033 0.0016 'International Tables Vol C Tables 4.2.6.8 and 6.1.1.4'
H H 0.0000 0.0000 'International Tables Vol C Tables 4.2.6.8 and 6.1.1.4'
N N 0.0061 0.0033 'International Tables Vol C Tables 4.2.6.8 and 6.1.1.4'
O O 0.0106 0.0060 'International Tables Vol C Tables 4.2.6.8 and 6.1.1.4'
F F 0.0171 0.0103 'International Tables Vol C Tables 4.2.6.8 and 6.1.1.4'

loop_
_geom_angle_atom_site_label_1
_geom_angle_atom_site_label_2
_geom_angle_atom_site_label_3
_geom_angle
C2 C1 C6 121.92(19)
C2 C1 N1 127.85(18)
C6 C1 N1 110.23(15)
C1 C2 C3 117.2(2)
C2 C3 C4 121.6(2)
C3 C4 C5 120.8(2)
C6 C5 C4 118.1(2)
C5 C6 C1 120.39(16)
C5 C6 C7 131.67(17)
C1 C6 C7 107.88(15)
N2 C7 C6 107.47(13)
N2 C7 C8 108.94(14)
C6 C7 C8 102.52(13)
N2 C7 C13 103.73(13)
C6 C7 C13 120.82(13)
C8 C7 C13 112.97(13)
O1 C8 N1 126.73(17)
O1 C8 C7 125.26(16)
N1 C8 C7 108.01(14)
N3 N2 C7 112.40(15)
N2 N3 C12 112.90(14)
N3 C12 C15 106.79(15)
N3 C12 C13 105.21(14)
C15 C12 C13 117.30(17)
C14 C13 C12 115.62(15)
C14 C13 C7 113.59(13)
C12 C13 C7 102.38(13)
F1B C15 F2B 105.7(4)
F1B C15 F2A 89.1(9)
F2B C15 F2A 18.0(11)
F1B C15 F1A 16.9(10)
F2B C15 F1A 120.0(8)
F2A C15 F1A 104.6(6)
F1B C15 C12 110.3(4)
F2B C15 C12 110.0(4)
F2A C15 C12 110.5(5)
F1A C15 C12 109.7(5)
O3 C14 O2 125.46(16)
O3 C14 C13 125.33(16)
O2 C14 C13 109.21(15)
C14 O2 C16 118.11(17)
C17A C16 C17B 30.8(5)
C17A C16 O2 113.0(5)
C17B C16 O2 109.5(3)
C8 N1 C1 111.33(15)
C8 N1 C9 123.88(16)
C1 N1 C9 124.63(16)

loop_
_geom_bond_atom_site_label_1
_geom_bond_atom_site_label_2
_geom_bond_distance
C1 C2 1.374(3)
C1 C6 1.388(3)
C1 N1 1.401(2)
C2 C3 1.376(3)
C3 C4 1.374(4)
C4 C5 1.391(3)
C5 C6 1.367(3)
C6 C7 1.507(2)
C7 N2 1.502(2)
C7 C8 1.535(2)
C7 C13 1.538(2)
C8 O1 1.209(2)
C8 N1 1.353(2)
C9 N1 1.454(3)
N2 N3 1.235(2)
N3 C12 1.480(2)
C12 C15 1.495(3)
C12 C13 1.522(2)
C13 C14 1.501(2)
C15 F1B 1.339(5)
C15 F2B 1.346(5)
C15 F2A 1.346(6)
C15 F1A 1.346(6)
C14 O3 1.194(2)
C14 O2 1.324(2)
O2 C16 1.450(2)
C16 C17A 1.396(10)
C16 C17B 1.447(7)
